data_2023311
loop_
_publ_author_name
'Ito, Masataka'
'Chikaraishi Kasuga, Noriko'
'Matsuse, Ryo'
'Hirotsu, Masakazu'

_publ_section_title
;
 Crystal structures and circular dichroism of
 {2,2&#x2032;-[(1S,2S)-1,2-diphenylethane-1,2-diylbis(nitrilophenylmethanylylidene)]diphenolato}nickel(II)
 and its ethanol solvate
;
_journal_coeditor_code OX2008
_journal_issue 12
_journal_name_full 'Acta Crystallographica Section E Crystallographic Communications'
_journal_paper_doi 10.1107/S2056989024010508
_journal_volume 80
_journal_year 2024
_chemical_absolute_configuration rmad
_chemical_formula_iupac '[Ni (C40 H30 N2 O2)]'
_chemical_formula_moiety 'C40 H30 N2 Ni O2'
_chemical_formula_sum 'C40 H30 N2 Ni O2'
_chemical_formula_weight 629.37
_chemical_name_systematic
{2,2'-[(1<i>S</i>,2<i>S</i>)-1,2-Diphenylethane-1,2-diylbis(nitrilophenylmethanylylidene)]diphenolato}nickel(II)
_space_group_crystal_system monoclinic
_space_group_IT_number 4
_space_group_name_Hall 'P 2yb'
_space_group_name_H-M_alt 'P 1 21 1'
_atom_sites_solution_hydrogens geom
_atom_sites_solution_primary dual
_audit_creation_method
;
Olex2 1.5
(compiled 2024.02.16 svn.r378c4104 for OlexSys, GUI svn.r6928)
;
_cell_angle_alpha 90
_cell_angle_beta 94.103(2)
_cell_angle_gamma 90
_cell_formula_units_Z 4
_cell_length_a 9.5487(2)
_cell_length_b 17.8992(3)
_cell_length_c 18.0001(3)
_cell_measurement_reflns_used 28038
_cell_measurement_temperature 120.15
_cell_measurement_theta_max 31.0100
_cell_measurement_theta_min 3.0010
_cell_volume 3068.59(10)
_computing_cell_refinement
;
CrysAlisPro 1.171.43.111a (Rigaku OD, 2024)
;
_computing_data_collection
;
CrysAlisPro 1.171.43.111a (Rigaku OD, 2024)
;
_computing_data_reduction
;
CrysAlisPro 1.171.43.111a (Rigaku OD, 2024)
;
_computing_molecular_graphics
;
Olex2 1.5 (Dolomanov <i>et al.</i>, 2009),
Ortep-3 for Windows (Farrugia, 2012)
;
_computing_publication_material
;
Olex2 1.5 (Dolomanov <i>et al.</i>, 2009)
;
_computing_structure_refinement
;
<i>SHELXL2018/3</i> (Sheldrick, 2015b)
;
_computing_structure_solution
;
<i>SHELXT2018/2</i> (Sheldrick, 2015a)
;
_diffrn_ambient_temperature 120.15
_diffrn_detector 'Hybrid Pixel Array Detector'
_diffrn_detector_area_resol_mean 10.0000
_diffrn_measured_fraction_theta_full 0.998
_diffrn_measured_fraction_theta_max 0.998
_diffrn_measurement_device 'four-circle diffractometer'
_diffrn_measurement_device_type 'Rigaku Oxford Diffraction, Synergy Custom system, HyPix'
_diffrn_measurement_method '\w scans'
_diffrn_radiation_monochromator mirror
_diffrn_radiation_probe x-ray
_diffrn_radiation_type 'Mo K\a'
_diffrn_radiation_wavelength 0.71073
_diffrn_reflns_av_R_equivalents 0.0512
_diffrn_reflns_av_unetI/netI 0.0334
_diffrn_reflns_limit_h_max 11
_diffrn_reflns_limit_h_min -11
_diffrn_reflns_limit_k_max 21
_diffrn_reflns_limit_k_min -21
_diffrn_reflns_limit_l_max 21
_diffrn_reflns_limit_l_min -21
_diffrn_reflns_number 58868
_diffrn_reflns_theta_full 25.242
_diffrn_reflns_theta_max 25.348
_diffrn_reflns_theta_min 3.005
_diffrn_source 'Rotating-anode X-ray tube'
_exptl_absorpt_coefficient_mu 0.672
_exptl_absorpt_correction_T_max 1.00000
_exptl_absorpt_correction_T_min 0.89016
_exptl_absorpt_correction_type multi-scan
_exptl_absorpt_process_details
;
(CrysAlisPro; Rigaku OD, 2024)
;
_exptl_crystal_colour orange
_exptl_crystal_density_diffrn 1.36
_exptl_crystal_description platelet
_exptl_crystal_F_000 1312
_exptl_crystal_size_max 0.28
_exptl_crystal_size_mid 0.22
_exptl_crystal_size_min 0.04
_refine_diff_density_max 0.476
_refine_diff_density_min -0.348
_refine_ls_abs_structure_details
;
Flack <i>x</i> determined using 4774 quotients
[(<i>I</i>^+^)-(<i>I</i>^-^)]/[(<i>I</i>^+^)+(<i>I</i>^-^)]
(Parsons <i>et al.</i>, 2013)
;
_refine_ls_abs_structure_Flack -0.009(6)
_refine_ls_extinction_method none
_refine_ls_goodness_of_fit_ref 1.062
_refine_ls_hydrogen_treatment constr
_refine_ls_matrix_type full
_refine_ls_number_parameters 811
_refine_ls_number_reflns 11251
_refine_ls_number_restraints 1
_refine_ls_restrained_S_all 1.062
_refine_ls_R_factor_all 0.0353
_refine_ls_R_factor_gt 0.0326
_refine_ls_shift/su_max 0.001
_refine_ls_shift/su_mean 0.000
_refine_ls_structure_factor_coef Fsqd
_refine_ls_weighting_details 'w=1/[\s^2^(Fo^2^)+(0.0549P)^2^+0.2247P] where P=(Fo^2^+2Fc^2^)/3'
_refine_ls_weighting_scheme calc
_refine_ls_wR_factor_gt 0.0823
_refine_ls_wR_factor_ref 0.0835
_reflns_number_gt 10665
_reflns_number_total 11251
_reflns_threshold_expression 'I > 2\s(I)'
_cod_data_source_file ox2008.cif
_cod_data_source_block 1
_cod_database_code 2023311
_shelx_space_group_comment
;
The symmetry employed for this shelxl refinement is uniquely defined
by the following loop, which should always be used as a source of
symmetry information in preference to the above space-group names.
They are only intended as comments.
;

loop_
_space_group_symop_operation_xyz
'x, y, z'
'-x, y+1/2, -z'

loop_
_atom_site_type_symbol
_atom_site_label
_atom_site_fract_x
_atom_site_fract_y
_atom_site_fract_z
_atom_site_U_iso_or_equiv
_atom_site_adp_type
_atom_site_calc_flag
_atom_site_occupancy
_atom_site_disorder_assembly
_atom_site_disorder_group
Ni Ni1 0.49842(4) 0.49807(2) 0.37750(2) 0.02359(11) Uani d 1 . .
Ni Ni2 0.70992(5) 0.43794(2) 0.96494(2) 0.02393(11) Uani d 1 . .
O O1 0.6338(3) 0.43286(15) 0.41469(13) 0.0290(5) Uani d 1 . .
O O3 0.7515(3) 0.41402(13) 1.06389(13) 0.0284(5) Uani d 1 . .
O O4 0.6209(3) 0.34771(15) 0.95874(14) 0.0325(6) Uani d 1 . .
N N1 0.3703(3) 0.42227(16) 0.35244(16) 0.0251(7) Uani d 1 . .
O O2 0.6272(3) 0.57118(14) 0.40411(14) 0.0294(6) Uani d 1 . .
N N4 0.6659(3) 0.46219(15) 0.86511(15) 0.0230(6) Uani d 1 . .
N N3 0.8105(3) 0.52698(16) 0.97331(16) 0.0241(6) Uani d 1 . .
N N2 0.3612(3) 0.56557(17) 0.34175(16) 0.0242(6) Uani d 1 . .
C C48 0.9121(4) 0.64063(19) 1.02533(18) 0.0241(7) Uani d 1 . .
C C21 0.6011(4) 0.6425(2) 0.4124(2) 0.0280(8) Uani d 1 . .
C C28 0.2295(4) 0.68120(19) 0.3231(2) 0.0259(8) Uani d 1 . .
C C67 0.6076(4) 0.42011(19) 0.81279(19) 0.0250(7) Uani d 1 . .
C C74 0.7081(4) 0.53926(19) 0.84882(19) 0.0245(7) Uani d 1 . .
H H74 0.729469 0.542734 0.795349 0.029 Uiso calc 1 . .
C C47 0.8456(3) 0.56564(19) 1.03267(18) 0.0229(7) Uani d 1 . .
C C43 0.7816(4) 0.4867(2) 1.25053(19) 0.0302(8) Uani d 1 . .
H H43 0.766789 0.469454 1.299272 0.036 Uiso calc 1 . .
C C14 0.2269(4) 0.45374(18) 0.34426(18) 0.0246(7) Uani d 1 . .
H H14 0.163361 0.418802 0.314485 0.030 Uiso calc 1 . .
C C7 0.3957(4) 0.3511(2) 0.3419(2) 0.0271(8) Uani d 1 . .
C C29 0.2159(4) 0.7029(2) 0.2492(2) 0.0300(8) Uani d 1 . .
H H29 0.285340 0.689186 0.216544 0.036 Uiso calc 1 . .
C C68 0.6060(4) 0.4465(2) 0.73284(18) 0.0256(7) Uani d 1 . .
C C46 0.8208(3) 0.53767(19) 1.10636(19) 0.0235(7) Uani d 1 . .
C C63 0.4332(4) 0.2070(2) 0.8513(2) 0.0367(9) Uani d 1 . .
H H63 0.396323 0.158603 0.859260 0.044 Uiso calc 1 . .
C C57 1.1432(5) 0.4161(2) 0.8683(2) 0.0392(9) Uani d 1 . .
H H57 1.184525 0.372500 0.890556 0.047 Uiso calc 1 . .
C C58 1.1931(4) 0.4442(3) 0.8055(2) 0.0408(9) Uani d 1 . .
H H58 1.274262 0.423094 0.786213 0.049 Uiso calc 1 . .
C C78 0.3875(5) 0.7025(3) 0.8871(3) 0.0457(11) Uani d 1 . .
H H78 0.318822 0.739063 0.896309 0.055 Uiso calc 1 . .
C C75 0.5930(4) 0.5952(2) 0.86369(19) 0.0268(7) Uani d 1 . .
C C54 0.8436(4) 0.55343(19) 0.89849(18) 0.0233(7) Uani d 1 . .
H H54 0.863197 0.608293 0.900571 0.028 Uiso calc 1 . .
C C41 0.7777(3) 0.46268(19) 1.11764(19) 0.0245(7) Uani d 1 . .
C C39 0.1681(4) 0.4656(2) 0.1013(2) 0.0308(8) Uani d 1 . .
H H39 0.089236 0.448033 0.071073 0.037 Uiso calc 1 . .
C C22 0.7125(4) 0.6881(2) 0.4423(2) 0.0353(9) Uani d 1 . .
H H22 0.801998 0.666249 0.454270 0.042 Uiso calc 1 . .
C C42 0.7620(4) 0.4387(2) 1.19146(18) 0.0291(7) Uani d 1 . .
H H42 0.737296 0.388169 1.200234 0.035 Uiso calc 1 . .
C C61 0.5601(4) 0.3158(2) 0.8999(2) 0.0285(8) Uani d 1 . .
C C69 0.5173(4) 0.5028(2) 0.70400(19) 0.0317(8) Uani d 1 . .
H H69 0.449771 0.524300 0.733838 0.038 Uiso calc 1 . .
C C24 0.5635(5) 0.7967(2) 0.4387(2) 0.0372(9) Uani d 1 . .
H H24 0.550658 0.848194 0.448786 0.045 Uiso calc 1 . .
C C35 0.2667(3) 0.51123(18) 0.21998(18) 0.0236(7) Uani d 1 . .
C C53 0.8279(4) 0.7015(2) 1.0041(2) 0.0305(8) Uani d 1 . .
H H53 0.728710 0.696194 0.999718 0.037 Uiso calc 1 . .
C C62 0.5015(4) 0.2442(2) 0.9094(2) 0.0350(9) Uani d 1 . .
H H62 0.509713 0.221457 0.957164 0.042 Uiso calc 1 . .
C C23 0.6942(4) 0.7628(2) 0.4544(2) 0.0393(9) Uani d 1 . .
H H23 0.771370 0.792081 0.473700 0.047 Uiso calc 1 . .
C C55 0.9678(4) 0.51311(19) 0.86888(19) 0.0264(8) Uani d 1 . .
C C25 0.4541(4) 0.7542(2) 0.4084(2) 0.0316(8) Uani d 1 . .
H H25 0.365185 0.777108 0.397660 0.038 Uiso calc 1 . .
C C40 0.1533(4) 0.4856(2) 0.1743(2) 0.0290(8) Uani d 1 . .
H H40 0.063786 0.481666 0.193838 0.035 Uiso calc 1 . .
C C1 0.6418(4) 0.3616(2) 0.3995(2) 0.0302(8) Uani d 1 . .
C C72 0.7107(4) 0.4394(2) 0.61553(19) 0.0342(8) Uani d 1 . .
H H72 0.776265 0.417089 0.584985 0.041 Uiso calc 1 . .
C C34 0.2420(4) 0.52701(19) 0.30101(19) 0.0242(7) Uani d 1 . .
H H34 0.154882 0.557587 0.303665 0.029 Uiso calc 1 . .
C C73 0.7031(4) 0.4146(2) 0.6877(2) 0.0294(8) Uani d 1 . .
H H73 0.763819 0.376018 0.706657 0.035 Uiso calc 1 . .
C C45 0.8448(4) 0.5850(2) 1.16922(19) 0.0263(7) Uani d 1 . .
H H45 0.876601 0.634614 1.162171 0.032 Uiso calc 1 . .
C C44 0.8233(4) 0.5609(2) 1.24019(19) 0.0299(8) Uani d 1 . .
H H44 0.836356 0.593981 1.281391 0.036 Uiso calc 1 . .
C C64 0.4167(4) 0.2389(2) 0.7802(2) 0.0344(9) Uani d 1 . .
H H64 0.365882 0.213393 0.740571 0.041 Uiso calc 1 . .
C C51 1.0327(5) 0.7779(2) 0.9963(2) 0.0383(10) Uani d 1 . .
H H51 1.074103 0.824520 0.985272 0.046 Uiso calc 1 . .
C C52 0.8878(5) 0.7695(2) 0.9893(2) 0.0379(9) Uani d 1 . .
H H52 0.829756 0.810759 0.974366 0.046 Uiso calc 1 . .
C C30 0.1001(5) 0.7451(2) 0.2228(2) 0.0383(9) Uani d 1 . .
H H30 0.090731 0.759946 0.172050 0.046 Uiso calc 1 . .
C C26 0.4698(4) 0.6771(2) 0.39265(19) 0.0271(7) Uani d 1 . .
C C15 0.1683(4) 0.46846(19) 0.41981(19) 0.0243(7) Uani d 1 . .
C C56 1.0316(4) 0.4508(2) 0.9003(2) 0.0376(9) Uani d 1 . .
H H56 0.998908 0.430854 0.944871 0.045 Uiso calc 1 . .
C C37 0.4110(4) 0.4983(3) 0.1163(2) 0.0430(10) Uani d 1 . .
H H37 0.499747 0.503265 0.096088 0.052 Uiso calc 1 . .
C C18 0.0456(4) 0.4993(3) 0.5526(2) 0.0372(9) Uani d 1 . .
H H18 0.004057 0.509763 0.597801 0.045 Uiso calc 1 . .
C C80 0.6078(4) 0.6682(2) 0.8405(2) 0.0384(9) Uani d 1 . .
H H80 0.688384 0.681893 0.815536 0.046 Uiso calc 1 . .
C C50 1.1160(5) 0.7185(2) 1.0193(2) 0.0374(9) Uani d 1 . .
H H50 1.214923 0.724742 1.025205 0.045 Uiso calc 1 . .
C C66 0.5497(4) 0.3476(2) 0.8271(2) 0.0264(7) Uani d 1 . .
C C65 0.4750(4) 0.3076(2) 0.7687(2) 0.0303(8) Uani d 1 . .
H H65 0.465261 0.329003 0.720357 0.036 Uiso calc 1 . .
C C49 1.0578(4) 0.6495(2) 1.0341(2) 0.0308(8) Uani d 1 . .
H H49 1.116362 0.608789 1.049997 0.037 Uiso calc 1 . .
C C16 0.2464(4) 0.4628(2) 0.4875(2) 0.0340(9) Uani d 1 . .
H H16 0.342581 0.448950 0.488758 0.041 Uiso calc 1 . .
C C27 0.3551(4) 0.6373(2) 0.35330(19) 0.0258(7) Uani d 1 . .
C C79 0.5074(5) 0.7219(2) 0.8530(3) 0.0420(10) Uani d 1 . .
H H79 0.520997 0.772144 0.837996 0.050 Uiso calc 1 . .
C C20 0.0292(4) 0.4909(2) 0.4199(2) 0.0349(8) Uani d 1 . .
H H20 -0.024785 0.496229 0.373790 0.042 Uiso calc 1 . .
C C17 0.1843(4) 0.4775(3) 0.5538(2) 0.0418(10) Uani d 1 . .
H H17 0.237876 0.472560 0.600113 0.050 Uiso calc 1 . .
C C70 0.5280(4) 0.5274(2) 0.6315(2) 0.0359(9) Uani d 1 . .
H H70 0.468396 0.566321 0.612105 0.043 Uiso calc 1 . .
C C36 0.3967(4) 0.5186(2) 0.1900(2) 0.0345(9) Uani d 1 . .
H H36 0.475133 0.537322 0.219705 0.041 Uiso calc 1 . .
C C71 0.6249(4) 0.4957(2) 0.5871(2) 0.0349(8) Uani d 1 . .
H H71 0.631979 0.512716 0.537486 0.042 Uiso calc 1 . .
C C33 0.1266(5) 0.7018(2) 0.3705(3) 0.0416(10) Uani d 1 . .
H H33 0.134528 0.687004 0.421334 0.050 Uiso calc 1 . .
C C6 0.5339(4) 0.3195(2) 0.3607(2) 0.0297(8) Uani d 1 . .
C C8 0.2790(4) 0.3010(2) 0.3128(2) 0.0322(9) Uani d 1 . .
C C38 0.2981(4) 0.4712(2) 0.0719(2) 0.0366(9) Uani d 1 . .
H H38 0.309431 0.456529 0.021909 0.044 Uiso calc 1 . .
C C2 0.7682(4) 0.3242(2) 0.4240(2) 0.0377(9) Uani d 1 . .
H H2 0.839901 0.351231 0.451724 0.045 Uiso calc 1 . .
C C19 -0.0327(4) 0.5057(3) 0.4853(2) 0.0375(9) Uani d 1 . .
H H19 -0.128561 0.520223 0.484044 0.045 Uiso calc 1 . .
C C76 0.4718(5) 0.5757(2) 0.8972(3) 0.0413(10) Uani d 1 . .
H H76 0.458972 0.525703 0.913038 0.050 Uiso calc 1 . .
C C3 0.7889(5) 0.2509(2) 0.4087(3) 0.0442(11) Uani d 1 . .
H H3 0.873844 0.227265 0.426483 0.053 Uiso calc 1 . .
C C31 -0.0005(4) 0.7652(2) 0.2698(3) 0.0439(10) Uani d 1 . .
H H31 -0.079287 0.793920 0.251571 0.053 Uiso calc 1 . .
C C5 0.5607(5) 0.2433(2) 0.3439(3) 0.0409(10) Uani d 1 . .
H H5 0.490525 0.215276 0.316146 0.049 Uiso calc 1 . .
C C13 0.2118(5) 0.3147(2) 0.2426(2) 0.0390(9) Uani d 1 . .
H H13 0.249212 0.351190 0.211223 0.047 Uiso calc 1 . .
C C60 1.0152(5) 0.5377(3) 0.8013(3) 0.0524(13) Uani d 1 . .
H H60 0.970105 0.578958 0.776480 0.063 Uiso calc 1 . .
C C4 0.6850(5) 0.2095(2) 0.3666(3) 0.0471(11) Uani d 1 . .
H H4 0.701263 0.158778 0.354298 0.057 Uiso calc 1 . .
C C59 1.1261(5) 0.5034(3) 0.7699(3) 0.0528(12) Uani d 1 . .
H H59 1.155975 0.520717 0.723702 0.063 Uiso calc 1 . .
C C9 0.2289(5) 0.2437(2) 0.3556(3) 0.0454(11) Uani d 1 . .
H H9 0.275373 0.231087 0.402356 0.054 Uiso calc 1 . .
C C77 0.3692(5) 0.6289(3) 0.9078(3) 0.0554(13) Uani d 1 . .
H H77 0.285425 0.614622 0.929463 0.066 Uiso calc 1 . .
C C11 0.0388(6) 0.2231(3) 0.2615(4) 0.0629(15) Uani d 1 . .
H H11 -0.046526 0.198648 0.245715 0.075 Uiso calc 1 . .
C C10 0.1071(6) 0.2044(3) 0.3282(4) 0.0640(17) Uani d 1 . .
H H10 0.072592 0.164545 0.356533 0.077 Uiso calc 1 . .
C C12 0.0916(6) 0.2760(3) 0.2178(3) 0.0585(14) Uani d 1 . .
H H12 0.046507 0.286672 0.170176 0.070 Uiso calc 1 . .
C C32 0.0128(5) 0.7439(3) 0.3430(3) 0.0493(12) Uani d 1 . .
H H32 -0.056947 0.758179 0.375289 0.059 Uiso calc 1 . .

loop_
_atom_site_aniso_label
_atom_site_aniso_U_11
_atom_site_aniso_U_22
_atom_site_aniso_U_33
_atom_site_aniso_U_12
_atom_site_aniso_U_13
_atom_site_aniso_U_23
Ni1 0.0205(2) 0.0260(2) 0.0244(2) 0.00201(18) 0.00211(16) 0.00040(17)
Ni2 0.0223(2) 0.0277(2) 0.0219(2) -0.00443(18) 0.00268(16) 0.00311(18)
O1 0.0281(13) 0.0297(12) 0.0289(12) 0.0047(11) 0.0011(10) -0.0016(11)
O3 0.0303(14) 0.0291(12) 0.0260(12) -0.0032(10) 0.0022(10) 0.0051(10)
O4 0.0340(15) 0.0353(14) 0.0281(13) -0.0107(11) 0.0017(11) 0.0050(11)
N1 0.0254(16) 0.0266(17) 0.0240(14) 0.0034(12) 0.0063(12) 0.0000(11)
O2 0.0242(14) 0.0315(14) 0.0325(14) 0.0012(10) 0.0012(11) -0.0008(11)
N4 0.0209(15) 0.0268(14) 0.0216(14) -0.0008(11) 0.0031(11) 0.0016(11)
N3 0.0212(15) 0.0285(14) 0.0231(15) 0.0005(12) 0.0062(12) 0.0031(12)
N2 0.0209(15) 0.0297(16) 0.0223(14) -0.0008(12) 0.0034(12) 0.0001(12)
C48 0.0242(19) 0.0296(18) 0.0191(16) -0.0012(14) 0.0047(13) -0.0006(13)
C21 0.030(2) 0.0315(19) 0.0227(17) -0.0023(15) 0.0041(15) -0.0012(14)
C28 0.024(2) 0.0227(17) 0.0310(19) -0.0012(14) 0.0043(15) -0.0003(14)
C67 0.0164(16) 0.0337(19) 0.0253(17) 0.0022(13) 0.0042(13) 0.0004(13)
C74 0.0222(18) 0.0299(18) 0.0217(16) -0.0031(14) 0.0039(13) 0.0018(13)
C47 0.0146(16) 0.0312(17) 0.0232(17) 0.0025(13) 0.0025(13) 0.0017(14)
C43 0.0184(17) 0.049(2) 0.0237(17) 0.0017(16) 0.0031(13) 0.0044(16)
C14 0.0219(18) 0.0269(19) 0.0250(16) 0.0008(13) 0.0022(13) -0.0006(13)
C7 0.029(2) 0.0295(18) 0.0238(17) 0.0022(15) 0.0106(15) 0.0024(14)
C29 0.027(2) 0.0273(18) 0.036(2) 0.0008(15) 0.0026(16) -0.0021(15)
C68 0.0219(17) 0.0310(18) 0.0241(16) -0.0046(14) 0.0020(13) -0.0034(14)
C46 0.0132(16) 0.0340(18) 0.0240(17) 0.0025(13) 0.0053(13) 0.0029(14)
C63 0.025(2) 0.039(2) 0.047(2) -0.0084(17) 0.0072(18) -0.0008(17)
C57 0.038(2) 0.038(2) 0.043(2) 0.0076(17) 0.0055(18) 0.0022(17)
C58 0.027(2) 0.052(2) 0.045(2) 0.0071(19) 0.0119(17) 0.007(2)
C78 0.048(3) 0.047(2) 0.043(2) 0.015(2) 0.014(2) 0.0007(19)
C75 0.0258(19) 0.0325(18) 0.0223(17) 0.0002(14) 0.0028(14) 0.0001(14)
C54 0.0227(18) 0.0270(16) 0.0206(16) -0.0035(13) 0.0049(13) 0.0035(13)
C41 0.0148(16) 0.0360(18) 0.0230(17) 0.0022(14) 0.0034(13) 0.0025(14)
C39 0.0261(19) 0.0376(18) 0.0281(18) 0.0004(15) -0.0023(15) -0.0023(15)
C22 0.027(2) 0.039(2) 0.039(2) -0.0051(17) -0.0009(17) -0.0011(18)
C42 0.0221(17) 0.0370(18) 0.0284(17) -0.0015(17) 0.0020(14) 0.0050(17)
C61 0.0169(18) 0.0359(19) 0.0330(19) -0.0034(15) 0.0044(15) -0.0016(15)
C69 0.0247(18) 0.043(2) 0.0277(17) 0.0032(17) 0.0018(14) -0.0036(17)
C24 0.045(3) 0.0311(19) 0.035(2) -0.0026(17) 0.0019(18) -0.0043(16)
C35 0.0187(17) 0.0260(18) 0.0261(16) 0.0036(12) 0.0021(13) 0.0029(13)
C53 0.029(2) 0.0310(19) 0.0324(19) 0.0024(15) 0.0068(16) -0.0010(15)
C62 0.027(2) 0.039(2) 0.040(2) -0.0097(16) 0.0058(17) 0.0043(17)
C23 0.039(2) 0.039(2) 0.040(2) -0.0095(18) 0.0013(18) -0.0057(18)
C55 0.0206(18) 0.033(2) 0.0264(17) -0.0024(14) 0.0050(14) 0.0026(14)
C25 0.034(2) 0.0296(18) 0.0309(19) 0.0009(16) 0.0017(16) -0.0004(15)
C40 0.0219(18) 0.034(2) 0.0313(18) 0.0025(14) 0.0048(14) 0.0017(14)
C1 0.030(2) 0.036(2) 0.0260(18) 0.0066(16) 0.0104(15) 0.0054(15)
C72 0.036(2) 0.0374(18) 0.0303(18) -0.0074(18) 0.0132(15) -0.0078(17)
C34 0.0192(17) 0.0276(16) 0.0260(17) 0.0012(13) 0.0025(13) -0.0005(13)
C73 0.0246(19) 0.0304(18) 0.0343(19) -0.0005(14) 0.0091(15) -0.0030(14)
C45 0.0193(18) 0.0334(18) 0.0263(17) 0.0034(14) 0.0014(14) 0.0003(14)
C44 0.0214(18) 0.044(2) 0.0244(17) 0.0060(15) 0.0023(14) -0.0008(15)
C64 0.022(2) 0.042(2) 0.040(2) -0.0072(16) 0.0091(17) -0.0098(17)
C51 0.050(3) 0.030(2) 0.036(2) -0.0114(18) 0.0140(19) -0.0041(16)
C52 0.052(3) 0.0266(19) 0.036(2) 0.0052(18) 0.0055(19) -0.0023(16)
C30 0.035(2) 0.036(2) 0.042(2) 0.0030(17) -0.0075(18) 0.0046(17)
C26 0.030(2) 0.0296(18) 0.0220(16) -0.0015(14) 0.0049(14) 0.0023(14)
C15 0.0213(18) 0.0246(15) 0.0277(18) -0.0004(13) 0.0067(14) 0.0014(13)
C56 0.037(2) 0.041(2) 0.036(2) 0.0047(18) 0.0132(17) 0.0083(17)
C37 0.0223(19) 0.073(3) 0.035(2) 0.002(2) 0.0083(16) -0.007(2)
C18 0.030(2) 0.051(2) 0.0323(19) -0.002(2) 0.0132(16) -0.0087(19)
C80 0.031(2) 0.038(2) 0.047(2) 0.0046(17) 0.0101(18) 0.0147(18)
C50 0.034(2) 0.040(2) 0.040(2) -0.0106(18) 0.0140(18) -0.0076(17)
C66 0.0173(17) 0.0321(18) 0.0306(18) 0.0004(14) 0.0076(14) -0.0026(14)
C65 0.0216(19) 0.040(2) 0.0297(18) 0.0000(15) 0.0062(15) -0.0055(15)
C49 0.0238(19) 0.0348(19) 0.0342(19) -0.0012(15) 0.0052(15) -0.0047(15)
C16 0.0210(19) 0.051(2) 0.0301(19) 0.0073(16) 0.0052(15) 0.0043(16)
C27 0.0256(19) 0.0310(19) 0.0215(17) -0.0012(14) 0.0069(14) 0.0006(14)
C79 0.044(3) 0.036(2) 0.047(2) 0.0090(18) 0.008(2) 0.0118(18)
C20 0.0221(19) 0.053(2) 0.0293(18) -0.0022(18) 0.0009(14) 0.0032(18)
C17 0.031(2) 0.068(3) 0.0259(19) 0.0048(19) 0.0016(16) 0.0008(18)
C70 0.032(2) 0.044(2) 0.030(2) 0.0014(17) -0.0036(16) 0.0028(16)
C36 0.0217(19) 0.051(2) 0.0307(19) -0.0018(15) 0.0027(15) -0.0008(16)
C71 0.040(2) 0.0411(19) 0.0242(17) -0.0113(19) 0.0044(15) -0.0008(17)
C33 0.042(3) 0.040(2) 0.046(2) 0.0091(18) 0.019(2) 0.0067(18)
C6 0.030(2) 0.0305(18) 0.0293(18) 0.0066(15) 0.0106(16) 0.0036(14)
C8 0.034(2) 0.0282(19) 0.035(2) 0.0039(16) 0.0115(17) -0.0077(16)
C38 0.031(2) 0.052(2) 0.0271(19) 0.0092(17) 0.0057(16) -0.0019(16)
C2 0.027(2) 0.044(2) 0.043(2) 0.0090(17) 0.0089(17) 0.0063(18)
C19 0.0233(19) 0.055(2) 0.036(2) 0.0060(19) 0.0099(15) 0.0016(19)
C76 0.041(2) 0.035(2) 0.050(2) 0.0012(18) 0.025(2) 0.0033(18)
C3 0.032(2) 0.044(2) 0.058(3) 0.0162(19) 0.014(2) 0.008(2)
C31 0.024(2) 0.038(2) 0.069(3) 0.0045(17) -0.001(2) 0.005(2)
C5 0.037(2) 0.033(2) 0.054(3) 0.0053(17) 0.012(2) -0.0010(18)
C13 0.041(2) 0.032(2) 0.044(2) 0.0060(17) -0.0001(19) -0.0127(17)
C60 0.052(3) 0.051(3) 0.058(3) 0.015(2) 0.027(2) 0.021(2)
C4 0.041(3) 0.029(2) 0.073(3) 0.0122(18) 0.013(2) 0.000(2)
C59 0.047(3) 0.065(3) 0.049(3) 0.015(3) 0.022(2) 0.015(2)
C9 0.053(3) 0.035(2) 0.051(2) -0.0052(19) 0.021(2) -0.0066(18)
C77 0.050(3) 0.052(3) 0.068(3) 0.005(2) 0.036(3) -0.001(2)
C11 0.046(3) 0.056(3) 0.087(4) -0.004(2) 0.004(3) -0.030(3)
C10 0.060(4) 0.038(3) 0.099(5) -0.015(2) 0.044(4) -0.012(3)
C12 0.049(3) 0.054(3) 0.071(3) 0.010(2) -0.009(3) -0.033(3)
C32 0.034(3) 0.046(2) 0.071(3) 0.0133(19) 0.023(2) 0.006(2)

loop_
_atom_type_symbol
_atom_type_description
_atom_type_scat_dispersion_real
_atom_type_scat_dispersion_imag
_atom_type_scat_source
C C 0.0033 0.0016 'International Tables Vol C Tables 4.2.6.8 and 6.1.1.4'
H H 0.0000 0.0000 'International Tables Vol C Tables 4.2.6.8 and 6.1.1.4'
N N 0.0061 0.0033 'International Tables Vol C Tables 4.2.6.8 and 6.1.1.4'
Ni Ni 0.3393 1.1124 'International Tables Vol C Tables 4.2.6.8 and 6.1.1.4'
O O 0.0106 0.0060 'International Tables Vol C Tables 4.2.6.8 and 6.1.1.4'

loop_
_geom_angle_atom_site_label_1
_geom_angle_atom_site_label_2
_geom_angle_atom_site_label_3
_geom_angle_site_symmetry_1
_geom_angle_site_symmetry_3
_geom_angle
_geom_angle_publ_flag
O1 Ni1 N1 . . 93.37(13) yes
O1 Ni1 O2 . . 85.23(11) ?
O1 Ni1 N2 . . 178.67(12) ?
O2 Ni1 N1 . . 178.46(13) ?
O2 Ni1 N2 . . 93.97(12) yes
N1 Ni1 N2 . . 87.42(12) yes
O3 Ni2 N4 . . 179.41(13) ?
O3 Ni2 N3 . . 92.66(12) yes
O4 Ni2 O3 . . 85.46(11) ?
O4 Ni2 N4 . . 94.30(12) yes
O4 Ni2 N3 . . 176.57(13) ?
N3 Ni2 N4 . . 87.60(13) yes
C1 O1 Ni1 . . 126.5(2) ?
C41 O3 Ni2 . . 125.0(2) ?
C61 O4 Ni2 . . 128.1(2) ?
C14 N1 Ni1 . . 109.6(2) ?
C7 N1 Ni1 . . 128.1(3) ?
C7 N1 C14 . . 122.3(3) ?
C21 O2 Ni1 . . 126.5(2) ?
C67 N4 Ni2 . . 128.2(2) ?
C67 N4 C74 . . 120.5(3) ?
C74 N4 Ni2 . . 111.3(2) ?
C47 N3 Ni2 . . 128.7(2) ?
C47 N3 C54 . . 121.2(3) ?
C54 N3 Ni2 . . 110.0(2) ?
C34 N2 Ni1 . . 111.4(2) ?
C27 N2 Ni1 . . 128.5(3) ?
C27 N2 C34 . . 119.9(3) ?
C53 C48 C47 . . 119.1(3) ?
C53 C48 C49 . . 119.5(3) ?
C49 C48 C47 . . 121.2(3) ?
O2 C21 C22 . . 117.4(4) ?
O2 C21 C26 . . 124.6(3) ?
C22 C21 C26 . . 118.0(3) ?
C29 C28 C27 . . 120.8(3) ?
C29 C28 C33 . . 119.4(4) ?
C33 C28 C27 . . 119.7(3) ?
N4 C67 C68 . . 118.8(3) ?
N4 C67 C66 . . 122.8(3) ?
C66 C67 C68 . . 118.3(3) ?
N4 C74 H74 . . 109.1 ?
N4 C74 C75 . . 111.7(3) ?
N4 C74 C54 . . 105.6(3) ?
C75 C74 H74 . . 109.1 ?
C75 C74 C54 . . 112.1(3) ?
C54 C74 H74 . . 109.1 ?
N3 C47 C48 . . 119.5(3) ?
N3 C47 C46 . . 121.2(3) ?
C46 C47 C48 . . 119.2(3) ?
C42 C43 H43 . . 119.5 ?
C42 C43 C44 . . 121.0(3) ?
C44 C43 H43 . . 119.5 ?
N1 C14 H14 . . 109.7 ?
N1 C14 C34 . . 104.8(3) ?
N1 C14 C15 . . 111.9(3) ?
C34 C14 H14 . . 109.7 ?
C15 C14 H14 . . 109.7 ?
C15 C14 C34 . . 110.9(3) ?
N1 C7 C6 . . 121.2(3) ?
N1 C7 C8 . . 119.4(3) ?
C6 C7 C8 . . 119.3(3) ?
C28 C29 H29 . . 120.1 ?
C28 C29 C30 . . 119.9(4) ?
C30 C29 H29 . . 120.1 ?
C69 C68 C67 . . 123.0(3) ?
C69 C68 C73 . . 119.3(3) ?
C73 C68 C67 . . 117.6(3) ?
C41 C46 C47 . . 121.5(3) ?
C45 C46 C47 . . 119.7(3) ?
C45 C46 C41 . . 118.8(3) ?
C62 C63 H63 . . 119.4 ?
C62 C63 C64 . . 121.2(4) ?
C64 C63 H63 . . 119.4 ?
C58 C57 H57 . . 119.8 ?
C58 C57 C56 . . 120.3(4) ?
C56 C57 H57 . . 119.8 ?
C57 C58 H58 . . 120.1 ?
C57 C58 C59 . . 119.8(4) ?
C59 C58 H58 . . 120.1 ?
C79 C78 H78 . . 120.5 ?
C77 C78 H78 . . 120.5 ?
C77 C78 C79 . . 119.0(4) ?
C80 C75 C74 . . 118.5(3) ?
C80 C75 C76 . . 118.4(4) ?
C76 C75 C74 . . 123.1(3) ?
N3 C54 C74 . . 104.5(3) ?
N3 C54 H54 . . 109.3 ?
N3 C54 C55 . . 113.0(3) ?
C74 C54 H54 . . 109.3 ?
C55 C54 C74 . . 111.3(3) ?
C55 C54 H54 . . 109.3 ?
O3 C41 C46 . . 124.3(3) ?
O3 C41 C42 . . 117.6(3) ?
C42 C41 C46 . . 118.2(3) ?
C40 C39 H39 . . 120.0 ?
C40 C39 C38 . . 120.0(4) ?
C38 C39 H39 . . 120.0 ?
C21 C22 H22 . . 119.3 ?
C23 C22 C21 . . 121.5(4) ?
C23 C22 H22 . . 119.3 ?
C43 C42 C41 . . 121.4(4) ?
C43 C42 H42 . . 119.3 ?
C41 C42 H42 . . 119.3 ?
O4 C61 C62 . . 117.2(3) ?
O4 C61 C66 . . 124.7(3) ?
C62 C61 C66 . . 118.1(3) ?
C68 C69 H69 . . 120.1 ?
C70 C69 C68 . . 119.8(3) ?
C70 C69 H69 . . 120.1 ?
C23 C24 H24 . . 120.5 ?
C25 C24 H24 . . 120.5 ?
C25 C24 C23 . . 118.9(4) ?
C40 C35 C34 . . 117.5(3) ?
C40 C35 C36 . . 118.6(3) ?
C36 C35 C34 . . 123.8(3) ?
C48 C53 H53 . . 119.8 ?
C52 C53 C48 . . 120.3(4) ?
C52 C53 H53 . . 119.8 ?
C63 C62 C61 . . 121.4(4) ?
C63 C62 H62 . . 119.3 ?
C61 C62 H62 . . 119.3 ?
C22 C23 C24 . . 121.0(4) ?
C22 C23 H23 . . 119.5 ?
C24 C23 H23 . . 119.5 ?
C56 C55 C54 . . 125.2(3) ?
C56 C55 C60 . . 116.9(3) ?
C60 C55 C54 . . 117.7(3) ?
C24 C25 H25 . . 119.0 ?
C24 C25 C26 . . 121.9(4) ?
C26 C25 H25 . . 119.0 ?
C39 C40 C35 . . 121.4(3) ?
C39 C40 H40 . . 119.3 ?
C35 C40 H40 . . 119.3 ?
O1 C1 C6 . . 124.7(3) ?
O1 C1 C2 . . 117.0(4) ?
C6 C1 C2 . . 118.2(3) ?
C73 C72 H72 . . 119.5 ?
C71 C72 H72 . . 119.5 ?
C71 C72 C73 . . 121.1(3) ?
N2 C34 C14 . . 104.1(3) ?
N2 C34 C35 . . 113.3(3) ?
N2 C34 H34 . . 109.5 ?
C14 C34 H34 . . 109.5 ?
C35 C34 C14 . . 110.7(3) ?
C35 C34 H34 . . 109.5 ?
C68 C73 H73 . . 120.1 ?
C72 C73 C68 . . 119.9(4) ?
C72 C73 H73 . . 120.1 ?
C46 C45 H45 . . 119.1 ?
C44 C45 C46 . . 121.8(3) ?
C44 C45 H45 . . 119.1 ?
C43 C44 H44 . . 120.6 ?
C45 C44 C43 . . 118.8(3) ?
C45 C44 H44 . . 120.6 ?
C63 C64 H64 . . 120.6 ?
C65 C64 C63 . . 118.8(4) ?
C65 C64 H64 . . 120.6 ?
C52 C51 H51 . . 120.2 ?
C50 C51 H51 . . 120.2 ?
C50 C51 C52 . . 119.7(4) ?
C53 C52 C51 . . 120.1(4) ?
C53 C52 H52 . . 119.9 ?
C51 C52 H52 . . 119.9 ?
C29 C30 H30 . . 119.8 ?
C31 C30 C29 . . 120.3(4) ?
C31 C30 H30 . . 119.8 ?
C21 C26 C27 . . 122.1(3) ?
C25 C26 C21 . . 118.6(3) ?
C25 C26 C27 . . 119.2(3) ?
C16 C15 C14 . . 124.1(3) ?
C16 C15 C20 . . 118.4(3) ?
C20 C15 C14 . . 117.5(3) ?
C57 C56 H56 . . 119.3 ?
C55 C56 C57 . . 121.4(4) ?
C55 C56 H56 . . 119.3 ?
C36 C37 H37 . . 119.4 ?
C38 C37 H37 . . 119.4 ?
C38 C37 C36 . . 121.1(3) ?
C17 C18 H18 . . 120.1 ?
C17 C18 C19 . . 119.8(3) ?
C19 C18 H18 . . 120.1 ?
C75 C80 H80 . . 119.4 ?
C75 C80 C79 . . 121.3(4) ?
C79 C80 H80 . . 119.4 ?
C51 C50 H50 . . 119.5 ?
C51 C50 C49 . . 121.1(4) ?
C49 C50 H50 . . 119.5 ?
C61 C66 C67 . . 121.5(3) ?
C65 C66 C67 . . 120.0(3) ?
C65 C66 C61 . . 118.4(3) ?
C64 C65 C66 . . 121.9(4) ?
C64 C65 H65 . . 119.0 ?
C66 C65 H65 . . 119.0 ?
C48 C49 H49 . . 120.4 ?
C50 C49 C48 . . 119.2(4) ?
C50 C49 H49 . . 120.4 ?
C15 C16 H16 . . 119.9 ?
C15 C16 C17 . . 120.2(4) ?
C17 C16 H16 . . 119.9 ?
N2 C27 C28 . . 120.0(3) ?
N2 C27 C26 . . 121.5(3) ?
C26 C27 C28 . . 118.5(3) ?
C78 C79 C80 . . 120.1(4) ?
C78 C79 H79 . . 120.0 ?
C80 C79 H79 . . 120.0 ?
C15 C20 H20 . . 119.2 ?
C19 C20 C15 . . 121.7(4) ?
C19 C20 H20 . . 119.2 ?
C18 C17 C16 . . 120.4(4) ?
C18 C17 H17 . . 119.8 ?
C16 C17 H17 . . 119.8 ?
C69 C70 H70 . . 119.7 ?
C71 C70 C69 . . 120.6(4) ?
C71 C70 H70 . . 119.7 ?
C35 C36 H36 . . 120.2 ?
C37 C36 C35 . . 119.7(4) ?
C37 C36 H36 . . 120.2 ?
C72 C71 C70 . . 119.3(3) ?
C72 C71 H71 . . 120.3 ?
C70 C71 H71 . . 120.3 ?
C28 C33 H33 . . 120.2 ?
C32 C33 C28 . . 119.6(4) ?
C32 C33 H33 . . 120.2 ?
C1 C6 C7 . . 121.5(3) ?
C1 C6 C5 . . 118.6(4) ?
C5 C6 C7 . . 119.8(4) ?
C13 C8 C7 . . 119.7(3) ?
C9 C8 C7 . . 121.7(4) ?
C9 C8 C13 . . 118.5(4) ?
C39 C38 H38 . . 120.5 ?
C37 C38 C39 . . 119.1(3) ?
C37 C38 H38 . . 120.5 ?
C1 C2 H2 . . 119.2 ?
C3 C2 C1 . . 121.6(4) ?
C3 C2 H2 . . 119.2 ?
C18 C19 H19 . . 120.2 ?
C20 C19 C18 . . 119.5(4) ?
C20 C19 H19 . . 120.2 ?
C75 C76 H76 . . 119.8 ?
C75 C76 C77 . . 120.4(4) ?
C77 C76 H76 . . 119.8 ?
C2 C3 H3 . . 119.7 ?
C2 C3 C4 . . 120.6(4) ?
C4 C3 H3 . . 119.7 ?
C30 C31 H31 . . 120.0 ?
C32 C31 C30 . . 119.9(4) ?
C32 C31 H31 . . 120.0 ?
C6 C5 H5 . . 119.2 ?
C4 C5 C6 . . 121.7(4) ?
C4 C5 H5 . . 119.2 ?
C8 C13 H13 . . 119.3 ?
C12 C13 C8 . . 121.4(5) ?
C12 C13 H13 . . 119.3 ?
C55 C60 H60 . . 119.3 ?
C59 C60 C55 . . 121.5(4) ?
C59 C60 H60 . . 119.3 ?
C3 C4 H4 . . 120.4 ?
C5 C4 C3 . . 119.2(4) ?
C5 C4 H4 . . 120.4 ?
C58 C59 C60 . . 119.9(4) ?
C58 C59 H59 . . 120.1 ?
C60 C59 H59 . . 120.1 ?
C8 C9 H9 . . 120.7 ?
C8 C9 C10 . . 118.7(5) ?
C10 C9 H9 . . 120.7 ?
C78 C77 C76 . . 120.8(4) ?
C78 C77 H77 . . 119.6 ?
C76 C77 H77 . . 119.6 ?
C10 C11 H11 . . 119.7 ?
C12 C11 H11 . . 119.7 ?
C12 C11 C10 . . 120.6(5) ?
C9 C10 H10 . . 119.6 ?
C11 C10 C9 . . 120.9(5) ?
C11 C10 H10 . . 119.6 ?
C13 C12 H12 . . 120.1 ?
C11 C12 C13 . . 119.8(5) ?
C11 C12 H12 . . 120.1 ?
C33 C32 H32 . . 119.6 ?
C31 C32 C33 . . 120.9(4) ?
C31 C32 H32 . . 119.6 ?

loop_
_geom_bond_atom_site_label_1
_geom_bond_atom_site_label_2
_geom_bond_site_symmetry_2
_geom_bond_distance
_geom_bond_publ_flag
Ni1 O1 . 1.833(2) yes
Ni1 O2 . 1.836(3) yes
Ni1 N1 . 1.861(3) yes
Ni1 N2 . 1.863(3) yes
Ni2 O3 . 1.847(2) yes
Ni2 O4 . 1.825(3) yes
Ni2 N4 . 1.867(3) yes
Ni2 N3 . 1.861(3) yes
O1 C1 . 1.308(5) ?
O3 C41 . 1.312(4) ?
O4 C61 . 1.303(5) ?
N1 C14 . 1.478(4) ?
N1 C7 . 1.314(5) ?
O2 C21 . 1.311(5) ?
N4 C67 . 1.300(5) ?
N4 C74 . 1.472(4) ?
N3 C47 . 1.297(5) ?
N3 C54 . 1.483(4) ?
N2 C34 . 1.479(5) ?
N2 C27 . 1.303(5) ?
C48 C47 . 1.495(5) ?
C48 C53 . 1.392(5) ?
C48 C49 . 1.398(5) ?
C21 C22 . 1.416(6) ?
C21 C26 . 1.420(5) ?
C28 C29 . 1.383(5) ?
C28 C27 . 1.502(5) ?
C28 C33 . 1.397(5) ?
C67 C68 . 1.514(5) ?
C67 C66 . 1.440(5) ?
C74 H74 . 1.0000 ?
C74 C75 . 1.524(5) ?
C74 C54 . 1.540(5) ?
C47 C46 . 1.453(5) ?
C43 H43 . 0.9500 ?
C43 C42 . 1.370(5) ?
C43 C44 . 1.403(6) ?
C14 H14 . 1.0000 ?
C14 C34 . 1.537(5) ?
C14 C15 . 1.530(4) ?
C7 C6 . 1.453(5) ?
C7 C8 . 1.495(5) ?
C29 H29 . 0.9500 ?
C29 C30 . 1.394(6) ?
C68 C69 . 1.392(5) ?
C68 C73 . 1.399(5) ?
C46 C41 . 1.423(5) ?
C46 C45 . 1.419(5) ?
C63 H63 . 0.9500 ?
C63 C62 . 1.365(6) ?
C63 C64 . 1.400(6) ?
C57 H57 . 0.9500 ?
C57 C58 . 1.354(6) ?
C57 C56 . 1.394(6) ?
C58 H58 . 0.9500 ?
C58 C59 . 1.373(7) ?
C78 H78 . 0.9500 ?
C78 C79 . 1.382(6) ?
C78 C77 . 1.382(7) ?
C75 C80 . 1.382(5) ?
C75 C76 . 1.387(5) ?
C54 H54 . 1.0000 ?
C54 C55 . 1.517(5) ?
C41 C42 . 1.415(5) ?
C39 H39 . 0.9500 ?
C39 C40 . 1.380(5) ?
C39 C38 . 1.387(5) ?
C22 H22 . 0.9500 ?
C22 C23 . 1.369(6) ?
C42 H42 . 0.9500 ?
C61 C62 . 1.414(5) ?
C61 C66 . 1.426(5) ?
C69 H69 . 0.9500 ?
C69 C70 . 1.388(5) ?
C24 H24 . 0.9500 ?
C24 C23 . 1.397(6) ?
C24 C25 . 1.373(6) ?
C35 C40 . 1.389(5) ?
C35 C34 . 1.520(5) ?
C35 C36 . 1.396(5) ?
C53 H53 . 0.9500 ?
C53 C52 . 1.379(6) ?
C62 H62 . 0.9500 ?
C23 H23 . 0.9500 ?
C55 C56 . 1.374(5) ?
C55 C60 . 1.399(5) ?
C25 H25 . 0.9500 ?
C25 C26 . 1.419(5) ?
C40 H40 . 0.9500 ?
C1 C6 . 1.420(6) ?
C1 C2 . 1.422(6) ?
C72 H72 . 0.9500 ?
C72 C73 . 1.378(5) ?
C72 C71 . 1.375(6) ?
C34 H34 . 1.0000 ?
C73 H73 . 0.9500 ?
C45 H45 . 0.9500 ?
C45 C44 . 1.378(5) ?
C44 H44 . 0.9500 ?
C64 H64 . 0.9500 ?
C64 C65 . 1.372(5) ?
C51 H51 . 0.9500 ?
C51 C52 . 1.389(6) ?
C51 C50 . 1.374(6) ?
C52 H52 . 0.9500 ?
C30 H30 . 0.9500 ?
C30 C31 . 1.373(6) ?
C26 C27 . 1.448(5) ?
C15 C16 . 1.386(5) ?
C15 C20 . 1.388(5) ?
C56 H56 . 0.9500 ?
C37 H37 . 0.9500 ?
C37 C36 . 1.391(5) ?
C37 C38 . 1.384(6) ?
C18 H18 . 0.9500 ?
C18 C17 . 1.379(6) ?
C18 C19 . 1.382(6) ?
C80 H80 . 0.9500 ?
C80 C79 . 1.388(6) ?
C50 H50 . 0.9500 ?
C50 C49 . 1.387(6) ?
C66 C65 . 1.421(5) ?
C65 H65 . 0.9500 ?
C49 H49 . 0.9500 ?
C16 H16 . 0.9500 ?
C16 C17 . 1.396(5) ?
C79 H79 . 0.9500 ?
C20 H20 . 0.9500 ?
C20 C19 . 1.380(5) ?
C17 H17 . 0.9500 ?
C70 H70 . 0.9500 ?
C70 C71 . 1.387(6) ?
C36 H36 . 0.9500 ?
C71 H71 . 0.9500 ?
C33 H33 . 0.9500 ?
C33 C32 . 1.385(6) ?
C6 C5 . 1.423(5) ?
C8 C13 . 1.397(6) ?
C8 C9 . 1.389(6) ?
C38 H38 . 0.9500 ?
C2 H2 . 0.9500 ?
C2 C3 . 1.358(6) ?
C19 H19 . 0.9500 ?
C76 H76 . 0.9500 ?
C76 C77 . 1.390(6) ?
C3 H3 . 0.9500 ?
C3 C4 . 1.415(7) ?
C31 H31 . 0.9500 ?
C31 C32 . 1.368(7) ?
C5 H5 . 0.9500 ?
C5 C4 . 1.369(6) ?
C13 H13 . 0.9500 ?
C13 C12 . 1.386(7) ?
C60 H60 . 0.9500 ?
C60 C59 . 1.379(6) ?
C4 H4 . 0.9500 ?
C59 H59 . 0.9500 ?
C9 H9 . 0.9500 ?
C9 C10 . 1.417(8) ?
C77 H77 . 0.9500 ?
C11 H11 . 0.9500 ?
C11 C10 . 1.366(9) ?
C11 C12 . 1.352(9) ?
C10 H10 . 0.9500 ?
C12 H12 . 0.9500 ?
C32 H32 . 0.9500 ?

loop_
_geom_hbond_atom_site_label_D
_geom_hbond_atom_site_label_H
_geom_hbond_atom_site_label_A
_geom_hbond_site_symmetry_A
_geom_hbond_distance_DH
_geom_hbond_distance_HA
_geom_hbond_distance_DA
_geom_hbond_angle_DHA
_geom_hbond_publ_flag
C43 H43 O1 1_556 0.95 2.595 3.500(4) 159 yes
C51 H51 O3 2_757 0.95 2.517 3.417(5) 158 yes
C71 H71 O1 . 0.95 2.633 3.308(4) 128 yes
C71 H71 O2 . 0.95 2.616 3.562(4) 173 yes

loop_
_geom_torsion_atom_site_label_1
_geom_torsion_atom_site_label_2
_geom_torsion_atom_site_label_3
_geom_torsion_atom_site_label_4
_geom_torsion_site_symmetry_1
_geom_torsion_site_symmetry_2
_geom_torsion_site_symmetry_3
_geom_torsion_site_symmetry_4
_geom_torsion
_geom_torsion_publ_flag
Ni1 O1 C1 C6 . . . . -10.8(5) ?
Ni1 O1 C1 C2 . . . . 169.2(2) ?
Ni1 N1 C14 C34 . . . . 42.8(3) ?
Ni1 N1 C14 C15 . . . . -77.5(3) ?
Ni1 N1 C7 C6 . . . . 9.8(5) ?
Ni1 N1 C7 C8 . . . . -172.4(2) ?
Ni1 O2 C21 C22 . . . . 172.2(3) ?
Ni1 O2 C21 C26 . . . . -8.7(5) ?
Ni1 N2 C34 C14 . . . . 36.2(3) ?
Ni1 N2 C34 C35 . . . . -84.1(3) ?
Ni1 N2 C27 C28 . . . . -176.0(2) ?
Ni1 N2 C27 C26 . . . . 6.3(5) ?
Ni2 O3 C41 C46 . . . . -20.5(5) ?
Ni2 O3 C41 C42 . . . . 159.6(2) ?
Ni2 O4 C61 C62 . . . . 178.3(3) ?
Ni2 O4 C61 C66 . . . . -1.3(5) ?
Ni2 N4 C67 C68 . . . . -168.9(2) ?
Ni2 N4 C67 C66 . . . . 8.2(5) ?
Ni2 N4 C74 C75 . . . . -87.7(3) ?
Ni2 N4 C74 C54 . . . . 34.4(3) ?
Ni2 N3 C47 C48 . . . . -172.7(2) ?
Ni2 N3 C47 C46 . . . . 6.9(5) ?
Ni2 N3 C54 C74 . . . . 41.6(3) ?
Ni2 N3 C54 C55 . . . . -79.5(3) ?
O1 Ni1 N1 C14 . . . . 160.0(2) ?
O1 Ni1 N1 C7 . . . . -20.8(3) ?
O1 Ni1 O2 C21 . . . . -162.1(3) ?
O1 C1 C6 C7 . . . . -7.7(5) ?
O1 C1 C6 C5 . . . . 176.0(3) ?
O1 C1 C2 C3 . . . . -177.6(4) ?
O3 Ni2 O4 C61 . . . . -176.6(3) ?
O3 Ni2 N3 C47 . . . . -21.6(3) ?
O3 Ni2 N3 C54 . . . . 161.2(2) ?
O3 C41 C42 C43 . . . . -177.3(3) ?
O4 Ni2 O3 C41 . . . . -155.2(3) ?
O4 Ni2 N4 C67 . . . . -7.6(3) ?
O4 Ni2 N4 C74 . . . . 173.3(2) ?
O4 C61 C62 C63 . . . . 178.7(4) ?
O4 C61 C66 C67 . . . . -0.1(5) ?
O4 C61 C66 C65 . . . . -177.4(3) ?
N1 Ni1 O1 C1 . . . . 20.9(3) ?
N1 Ni1 N2 C34 . . . . -11.0(2) ?
N1 Ni1 N2 C27 . . . . 163.4(3) ?
N1 C14 C34 N2 . . . . -49.6(3) yes
N1 C14 C34 C35 . . . . 72.5(3) ?
N1 C14 C15 C16 . . . . 8.3(5) ?
N1 C14 C15 C20 . . . . -173.6(3) ?
N1 C7 C6 C1 . . . . 8.1(5) ?
N1 C7 C6 C5 . . . . -175.7(3) ?
N1 C7 C8 C13 . . . . 61.6(5) yes
N1 C7 C8 C9 . . . . -114.3(4) ?
N2 Ni1 N1 C14 . . . . -19.0(2) ?
N2 Ni1 N1 C7 . . . . 160.3(3) ?
N2 Ni1 O2 C21 . . . . 16.8(3) ?
N2 C27 C28 C33 . . . . 101.6(4) yes
O2 Ni1 O1 C1 . . . . -159.8(3) ?
O2 Ni1 N2 C34 . . . . 169.7(2) ?
O2 Ni1 N2 C27 . . . . -15.9(3) ?
O2 C21 C22 C23 . . . . -178.7(4) ?
O2 C21 C26 C25 . . . . 176.7(3) ?
O2 C21 C26 C27 . . . . -6.9(5) ?
N3 Ni2 O3 C41 . . . . 27.7(3) ?
N3 Ni2 N4 C67 . . . . 169.6(3) ?
N3 Ni2 N4 C74 . . . . -9.6(2) ?
N3 C47 C46 C41 . . . . 10.0(5) ?
N3 C47 C46 C45 . . . . -172.4(3) ?
N3 C54 C74 N4 . . . . -47.8(3) yes
N3 C54 C55 C56 . . . . 9.9(5) ?
N3 C54 C55 C60 . . . . -175.0(4) ?
N3 C47 C48 C53 . . . . 77.9(4) yes
N4 Ni2 O4 C61 . . . . 4.0(3) ?
N4 Ni2 N3 C47 . . . . 157.9(3) ?
N4 Ni2 N3 C54 . . . . -19.3(2) ?
N4 C67 C68 C69 . . . . -74.6(5) ?
N4 C67 C68 C73 . . . . 102.4(4) yes
N4 C67 C66 C61 . . . . -3.5(5) ?
N4 C67 C66 C65 . . . . 173.7(3) ?
N4 C74 C75 C80 . . . . -170.3(3) ?
N4 C74 C75 C76 . . . . 7.5(5) ?
N4 C74 C54 C55 . . . . 74.4(3) ?
C48 C47 C46 C41 . . . . -170.4(3) ?
C48 C47 C46 C45 . . . . 7.2(5) ?
C48 C53 C52 C51 . . . . -0.6(6) ?
C21 C22 C23 C24 . . . . 1.1(6) ?
C21 C26 C27 N2 . . . . 8.1(5) ?
C21 C26 C27 C28 . . . . -169.7(3) ?
C28 C29 C30 C31 . . . . 0.1(6) ?
C28 C33 C32 C31 . . . . 0.4(7) ?
C67 N4 C74 C75 . . . . 93.1(4) ?
C67 N4 C74 C54 . . . . -144.8(3) ?
C67 C68 C69 C70 . . . . 175.9(3) ?
C67 C68 C73 C72 . . . . -176.8(3) ?
C67 C66 C65 C64 . . . . -179.1(3) ?
C74 N4 C67 C68 . . . . 10.2(5) ?
C74 N4 C67 C66 . . . . -172.7(3) ?
C74 C75 C80 C79 . . . . -179.4(4) ?
C74 C75 C76 C77 . . . . -178.6(4) ?
C74 C54 C55 C56 . . . . -107.2(4) ?
C74 C54 C55 C60 . . . . 67.8(5) ?
C47 N3 C54 C74 . . . . -135.8(3) ?
C47 N3 C54 C55 . . . . 103.1(4) ?
C47 C48 C53 C52 . . . . -173.2(3) ?
C47 C48 C49 C50 . . . . 173.4(3) ?
C47 C46 C41 O3 . . . . -2.8(5) ?
C47 C46 C41 C42 . . . . 177.1(3) ?
C47 C46 C45 C44 . . . . -179.8(3) ?
C14 N1 C7 C6 . . . . -171.0(3) ?
C14 N1 C7 C8 . . . . 6.8(5) ?
C14 C15 C16 C17 . . . . 179.8(4) ?
C14 C15 C20 C19 . . . . -179.8(4) ?
C7 N1 C14 C34 . . . . -136.6(3) ?
C7 N1 C14 C15 . . . . 103.2(3) ?
C7 C6 C5 C4 . . . . -173.9(4) ?
C7 C8 C13 C12 . . . . -171.3(4) ?
C7 C8 C9 C10 . . . . 172.3(4) ?
C29 C28 C27 N2 . . . . -79.9(4) ?
C29 C28 C27 C26 . . . . 97.9(4) ?
C29 C28 C33 C32 . . . . -0.3(6) ?
C29 C30 C31 C32 . . . . 0.0(7) ?
C68 C67 C66 C61 . . . . 173.6(3) ?
C68 C67 C66 C65 . . . . -9.1(5) ?
C68 C69 C70 C71 . . . . 0.9(6) ?
C46 C41 C42 C43 . . . . 2.8(5) ?
C46 C45 C44 C43 . . . . 2.5(5) ?
C63 C64 C65 C66 . . . . -1.0(6) ?
C57 C58 C59 C60 . . . . 5.2(8) ?
C58 C57 C56 C55 . . . . 1.1(7) ?
C75 C74 C54 N3 . . . . 74.0(3) ?
C75 C74 C54 C55 . . . . -163.8(3) ?
C75 C80 C79 C78 . . . . -2.0(7) ?
C75 C76 C77 C78 . . . . -1.9(8) ?
C54 N3 C47 C48 . . . . 4.2(5) ?
C54 N3 C47 C46 . . . . -176.2(3) ?
C54 C74 C75 C80 . . . . 71.4(4) ?
C54 C74 C75 C76 . . . . -110.8(4) ?
C54 C55 C56 C57 . . . . 178.3(4) ?
C54 C55 C60 C59 . . . . -179.0(5) ?
C41 C46 C45 C44 . . . . -2.1(5) ?
C22 C21 C26 C25 . . . . -4.2(5) ?
C22 C21 C26 C27 . . . . 172.2(3) ?
C42 C43 C44 C45 . . . . -0.2(5) ?
C61 C66 C65 C64 . . . . -1.8(5) ?
C69 C68 C73 C72 . . . . 0.3(5) ?
C69 C70 C71 C72 . . . . 0.1(6) ?
C24 C25 C26 C21 . . . . 3.2(5) ?
C24 C25 C26 C27 . . . . -173.3(3) ?
C53 C48 C47 C46 . . . . -101.7(4) ?
C53 C48 C49 C50 . . . . -1.9(5) ?
C62 C63 C64 C65 . . . . 2.4(6) ?
C62 C61 C66 C67 . . . . -179.6(3) ?
C62 C61 C66 C65 . . . . 3.1(5) ?
C23 C24 C25 C26 . . . . 0.0(6) ?
C55 C60 C59 C58 . . . . -0.6(9) ?
C25 C24 C23 C22 . . . . -2.2(6) ?
C25 C26 C27 N2 . . . . -175.6(3) ?
C25 C26 C27 C28 . . . . 6.7(5) ?
C40 C39 C38 C37 . . . . -1.3(6) ?
C40 C35 C34 N2 . . . . -170.5(3) ?
C40 C35 C34 C14 . . . . 72.9(4) ?
C40 C35 C36 C37 . . . . -1.7(6) ?
C1 C6 C5 C4 . . . . 2.5(6) ?
C1 C2 C3 C4 . . . . 1.0(6) ?
C34 N2 C27 C28 . . . . -2.0(4) ?
C34 N2 C27 C26 . . . . -179.7(3) ?
C34 C14 C15 C16 . . . . -108.3(4) ?
C34 C14 C15 C20 . . . . 69.7(4) ?
C34 C35 C40 C39 . . . . -176.1(3) ?
C34 C35 C36 C37 . . . . 176.0(4) ?
C73 C68 C69 C70 . . . . -1.1(6) ?
C73 C72 C71 C70 . . . . -0.9(6) ?
C45 C46 C41 O3 . . . . 179.5(3) ?
C45 C46 C41 C42 . . . . -0.5(5) ?
C44 C43 C42 C41 . . . . -2.4(5) ?
C64 C63 C62 C61 . . . . -1.0(6) ?
C51 C50 C49 C48 . . . . 0.0(6) ?
C52 C51 C50 C49 . . . . 1.5(6) ?
C30 C31 C32 C33 . . . . -0.3(7) ?
C26 C21 C22 C23 . . . . 2.2(6) ?
C15 C14 C34 N2 . . . . 71.3(3) ?
C15 C14 C34 C35 . . . . -166.6(3) ?
C15 C16 C17 C18 . . . . -1.4(7) ?
C15 C20 C19 C18 . . . . 1.0(7) ?
C56 C57 C58 C59 . . . . -5.4(7) ?
C56 C55 C60 C59 . . . . -3.5(7) ?
C80 C75 C76 C77 . . . . -0.7(7) ?
C50 C51 C52 C53 . . . . -1.2(6) ?
C66 C67 C68 C69 . . . . 108.1(4) ?
C66 C67 C68 C73 . . . . -74.8(4) ?
C66 C61 C62 C63 . . . . -1.8(6) ?
C49 C48 C47 N3 . . . . -97.4(4) ?
C49 C48 C47 C46 . . . . 83.0(4) ?
C49 C48 C53 C52 . . . . 2.2(5) ?
C16 C15 C20 C19 . . . . -1.6(6) ?
C27 N2 C34 C14 . . . . -138.7(3) ?
C27 N2 C34 C35 . . . . 100.9(3) ?
C27 C28 C29 C30 . . . . -178.5(4) ?
C27 C28 C33 C32 . . . . 178.3(4) ?
C79 C78 C77 C76 . . . . 2.6(8) ?
C20 C15 C16 C17 . . . . 1.8(6) ?
C17 C18 C19 C20 . . . . -0.5(7) ?
C36 C35 C40 C39 . . . . 1.7(5) ?
C36 C35 C34 N2 . . . . 11.8(5) ?
C36 C35 C34 C14 . . . . -104.8(4) ?
C36 C37 C38 C39 . . . . 1.3(7) ?
C71 C72 C73 C68 . . . . 0.7(6) ?
C33 C28 C29 C30 . . . . 0.0(6) ?
C33 C28 C27 C26 . . . . -80.7(4) ?
C6 C7 C8 C13 . . . . -120.6(4) ?
C6 C7 C8 C9 . . . . 63.5(5) ?
C6 C1 C2 C3 . . . . 2.4(6) ?
C6 C5 C4 C3 . . . . 0.8(7) ?
C8 C7 C6 C1 . . . . -169.7(3) ?
C8 C7 C6 C5 . . . . 6.6(5) ?
C8 C13 C12 C11 . . . . -1.1(7) ?
C8 C9 C10 C11 . . . . -1.0(7) ?
C38 C39 C40 C35 . . . . -0.2(6) ?
C38 C37 C36 C35 . . . . 0.2(7) ?
C2 C1 C6 C7 . . . . 172.3(3) ?
C2 C1 C6 C5 . . . . -4.0(5) ?
C2 C3 C4 C5 . . . . -2.6(7) ?
C19 C18 C17 C16 . . . . 0.7(7) ?
C76 C75 C80 C79 . . . . 2.7(7) ?
C13 C8 C9 C10 . . . . -3.6(6) ?
C60 C55 C56 C57 . . . . 3.3(6) ?
C9 C8 C13 C12 . . . . 4.7(6) ?
C77 C78 C79 C80 . . . . -0.7(7) ?
C10 C11 C12 C13 . . . . -3.7(7) ?
C12 C11 C10 C9 . . . . 4.7(8) ?
